data_7225924
loop_
_publ_author_name
'Zou, Fang'
'Tang, Xiao'
'Huang, Yuhong'
'Wan, Shigang'
'Lu, Fa'
'Chen, Zhe-Ning'
'Wu, Anan'
'Zhang, Hui'

_publ_section_title
;
 Fluorescence of a triple-stranded helicate iron(iii) complex from a novel
 bis-\b-diketone ligand: synthesis, structure and spectroscopic studies
;
_journal_issue 35
_journal_name_full CrystEngComm
_journal_page_first 6624
_journal_paper_doi 10.1039/C6CE01231K
_journal_volume 18
_journal_year 2016
_chemical_formula_moiety 'C45 H41 Cd N3 O12, H2O'
_chemical_formula_sum 'C45 H43 Cd N3 O13'
_chemical_formula_weight 960.21
_space_group_crystal_system triclinic
_space_group_IT_number 2
_space_group_name_Hall '-P 1'
_space_group_name_H-M_alt 'P -1'
_symmetry_space_group_name_Hall '-P 1'
_symmetry_space_group_name_H-M 'P -1'
_atom_sites_solution_hydrogens geom
_atom_sites_solution_primary direct
_audit_creation_date 2016-07-06
_audit_creation_method
;
Olex2 1.2
(compiled 2016.02.19 svn.r3266 for OlexSys, GUI svn.r5155)
;
_audit_update_record
;
2016-07-06 deposited with the CCDC.
2016-07-13 downloaded from the CCDC.
;
_cell_angle_alpha 73.5850(10)
_cell_angle_beta 87.9210(10)
_cell_angle_gamma 71.4450(10)
_cell_formula_units_Z 2
_cell_length_a 12.6126(2)
_cell_length_b 13.5051(2)
_cell_length_c 14.6564(3)
_cell_measurement_reflns_used 7175
_cell_measurement_temperature 173(2)
_cell_measurement_theta_max 58.52
_cell_measurement_theta_min 3.15
_cell_volume 2266.30(7)
_computing_cell_refinement
;       
CrysAlisPro, Agilent Technologies,
Version 1.171.37.35 (release 13-08-2014 CrysAlis171 .NET)
(compiled Aug 13 2014,18:06:01)
;
_computing_data_collection
;
CrysAlisPro, Agilent Technologies,
Version 1.171.37.35 (release 13-08-2014 CrysAlis171 .NET)
(compiled Aug 13 2014,18:06:01)
;
_computing_data_reduction
;
CrysAlisPro, Agilent Technologies,
Version 1.171.37.35 (release 13-08-2014 CrysAlis171 .NET)
(compiled Aug 13 2014,18:06:01)
;
_computing_molecular_graphics 'Olex2 (Dolomanov et al., 2009)'
_computing_publication_material 'Olex2 (Dolomanov et al., 2009)'
_computing_structure_refinement 'ShelXL (Sheldrick, 2015)'
_computing_structure_solution 'ShelXT (Sheldrick, 2015)'
_diffrn_ambient_temperature 173.15
_diffrn_measured_fraction_theta_full 0.903
_diffrn_measured_fraction_theta_max 0.903
_diffrn_measurement_device_type 'CCD area detector'
_diffrn_measurement_method 'phi and omega scans'
_diffrn_radiation_monochromator graphite
_diffrn_radiation_type CuK\a
_diffrn_radiation_wavelength 1.54178
_diffrn_reflns_av_R_equivalents 0.0176
_diffrn_reflns_av_unetI/netI 0.0290
_diffrn_reflns_Laue_measured_fraction_full 0.903
_diffrn_reflns_Laue_measured_fraction_max 0.903
_diffrn_reflns_limit_h_max 13
_diffrn_reflns_limit_h_min -13
_diffrn_reflns_limit_k_max 14
_diffrn_reflns_limit_k_min -14
_diffrn_reflns_limit_l_max 16
_diffrn_reflns_limit_l_min -15
_diffrn_reflns_number 9224
_diffrn_reflns_point_group_measured_fraction_full 0.903
_diffrn_reflns_point_group_measured_fraction_max 0.903
_diffrn_reflns_theta_full 58.741
_diffrn_reflns_theta_max 58.741
_diffrn_reflns_theta_min 3.149
_exptl_absorpt_coefficient_mu 4.443
_exptl_absorpt_correction_T_max 1.00000
_exptl_absorpt_correction_T_min 0.33698
_exptl_absorpt_correction_type multi-scan
_exptl_absorpt_process_details
;
CrysAlisPro, Agilent Technologies,
Version 1.171.37.35 (release 13-08-2014 CrysAlis171 .NET)
(compiled Aug 13 2014,18:06:01)
Empirical absorption correction using spherical harmonics,
 implemented in SCALE3 ABSPACK scaling algorithm.
;
_exptl_crystal_colour yellow
_exptl_crystal_density_diffrn 1.407
_exptl_crystal_description block
_exptl_crystal_F_000 984
_exptl_crystal_size_max 0.25
_exptl_crystal_size_mid 0.2
_exptl_crystal_size_min 0.15
_refine_diff_density_max 1.045
_refine_diff_density_min -0.355
_refine_diff_density_rms 0.071
_refine_ls_extinction_method none
_refine_ls_goodness_of_fit_ref 1.091
_refine_ls_hydrogen_treatment constr
_refine_ls_matrix_type full
_refine_ls_number_parameters 576
_refine_ls_number_reflns 5819
_refine_ls_number_restraints 0
_refine_ls_restrained_S_all 1.091
_refine_ls_R_factor_all 0.0374
_refine_ls_R_factor_gt 0.0363
_refine_ls_shift/su_max 0.000
_refine_ls_shift/su_mean 0.000
_refine_ls_structure_factor_coef Fsqd
_refine_ls_weighting_details 'w=1/[\s^2^(Fo^2^)+(0.0729P)^2^+0.6065P] where P=(Fo^2^+2Fc^2^)/3'
_refine_ls_weighting_scheme calc
_refine_ls_wR_factor_gt 0.1041
_refine_ls_wR_factor_ref 0.1053
_reflns_Friedel_coverage 0.000
_reflns_number_gt 5567
_reflns_number_total 5819
_reflns_threshold_expression 'I > 2\s(I)'
_cod_data_source_file c6ce01231k2.cif
_cod_data_source_block jd091_0m
_cod_depositor_comments 'Adding full bibliography for 7225922--7225924.cif.'
_cod_database_code 7225924
_shelx_space_group_comment
;
The symmetry employed for this shelxl refinement is uniquely defined
by the following loop, which should always be used as a source of
symmetry information in preference to the above space-group names.
They are only intended as comments.
;
_shelx_estimated_absorpt_t_max 0.555
_shelx_estimated_absorpt_t_min 0.403
_olex2_refinement_description
;
1. Fixed Uiso
 At 1.2 times of:
  All C(H) groups
 At 1.5 times of:
  All C(H,H,H) groups, All O(H) groups
2. Others
 Fixed Sof: O015(0.5) O01D(0.5)
3.a Aromatic/amide H refined with riding coordinates:
 C00C(H00C), C00G(H00G), C00I(H00I), C00N(H00N), C00Q(H00Q), C00S(H00S),
 C00W(H00W), C00X(H00X), C00Y(H00Y), C010(H010), C016(H016), C018(H018),
 C019(H019), C01B(H01D), C01G(H01K), C01H(H01L), C01I(H01M), C01J(H01N),
 C01K(H01O), C01M(H01S), C01N(H01T), C01O(H01U), C01P(H01V), C01Q(H01W),
 C01R(H01X)
3.b Idealised Me refined as rotating group:
 C017(H01A,H01B,H01C), C01E(H01E,H01F,H01G), C01F(H01H,H01I,H01J), C01L(H01P,
 H01Q,H01R)
3.c Idealised tetrahedral OH refined as rotating group:
 O006(H006), O008(H008), O009(H009), O00F(H00F)
;
_shelx_shelxl_version_number 2014/7
_olex2_submission_special_instructions 'No special instructions were received'

loop_
_space_group_symop_operation_xyz
'x, y, z'
'-x, -y, -z'

loop_
_atom_site_label
_atom_site_type_symbol
_atom_site_fract_x
_atom_site_fract_y
_atom_site_fract_z
_atom_site_U_iso_or_equiv
_atom_site_adp_type
_atom_site_occupancy
_atom_site_site_symmetry_order
_atom_site_calc_flag
_atom_site_refinement_flags_posn
_atom_site_refinement_flags_occupancy
Cd01 Cd 0.29261(2) 0.33794(2) 0.21313(2) 0.05487(12) Uani 1 1 d . .
O002 O 0.2711(2) 0.1698(2) 0.2989(2) 0.0760(7) Uani 1 1 d . .
O003 O 0.1712(3) 0.2449(2) 0.1635(2) 0.0807(8) Uani 1 1 d . .
O004 O 0.4042(3) 0.4669(3) 0.2229(2) 0.0824(8) Uani 1 1 d . .
O005 O 0.4164(2) 0.3163(3) 0.3354(2) 0.0791(7) Uani 1 1 d . .
O006 O 0.7372(3) 0.3276(3) 0.6517(2) 0.0884(8) Uani 1 1 d . .
H006 H 0.7432 0.2933 0.7082 0.133 Uiso 1 1 calc GR .
N007 N 0.1415(2) 0.4290(2) 0.2936(2) 0.0615(7) Uani 1 1 d . .
O008 O 0.0436(3) -0.1875(3) 0.5030(2) 0.1086(12) Uani 1 1 d . .
H008 H 0.0592 -0.2299 0.5568 0.163 Uiso 1 1 calc GR .
O009 O -0.0809(3) 0.0617(3) 0.0788(3) 0.0964(10) Uani 1 1 d . .
H009 H -0.1243 0.0491 0.0468 0.145 Uiso 1 1 calc GR .
O00A O 0.7191(3) 0.1920(3) 0.8001(2) 0.1024(10) Uani 1 1 d . .
N00B N 0.4406(3) 0.2668(3) 0.1233(3) 0.0811(9) Uani 1 1 d . .
C00C C 0.5617(3) 0.3530(3) 0.4504(3) 0.0612(9) Uani 1 1 d . .
H00C H 0.5391 0.2917 0.4726 0.073 Uiso 1 1 calc R .
N00D N 0.2104(3) 0.4782(3) 0.0759(2) 0.0710(8) Uani 1 1 d . .
C00E C 0.1421(3) 0.0873(3) 0.2672(3) 0.0586(8) Uani 1 1 d . .
O00F O 0.6557(4) 0.6773(3) 0.2601(3) 0.1015(10) Uani 1 1 d . .
H00F H 0.6822 0.7274 0.2477 0.152 Uiso 1 1 calc GR .
C00G C 0.0790(3) 0.0728(3) 0.1997(3) 0.0629(8) Uani 1 1 d . .
H00G H 0.0712 0.1169 0.1372 0.075 Uiso 1 1 calc R .
C00H C 0.0989(3) -0.0567(3) 0.3870(3) 0.0582(8) Uani 1 1 d . .
C00I C 0.6622(3) 0.4661(3) 0.4744(3) 0.0610(8) Uani 1 1 d . .
H00I H 0.7078 0.4815 0.5132 0.073 Uiso 1 1 calc R .
C00J C 0.6311(3) 0.3736(3) 0.5088(3) 0.0585(8) Uani 1 1 d . .
O00K O 0.1211(4) -0.2574(3) 0.6712(3) 0.1159(12) Uani 1 1 d . .
C00L C 0.0271(3) -0.0070(3) 0.2242(3) 0.0619(9) Uani 1 1 d . .
O00M O 0.7131(4) 0.8268(3) 0.2892(4) 0.1237(13) Uani 1 1 d . .
C00N C 0.0377(3) -0.0710(3) 0.3175(3) 0.0632(9) Uani 1 1 d . .
H00N H 0.0033 -0.1246 0.3341 0.076 Uiso 1 1 calc R .
C00O C 0.1076(3) -0.1261(3) 0.4866(3) 0.0672(9) Uani 1 1 d . .
C00P C 0.5251(3) 0.4223(3) 0.3594(3) 0.0607(8) Uani 1 1 d . .
C00Q C 0.1520(3) 0.0223(3) 0.3606(3) 0.0606(8) Uani 1 1 d . .
H00Q H 0.1946 0.0316 0.4061 0.073 Uiso 1 1 calc R .
C00R C 0.6276(3) 0.5364(3) 0.3838(3) 0.0620(9) Uani 1 1 d . .
C00S C 0.5586(3) 0.5125(3) 0.3262(3) 0.0635(9) Uani 1 1 d . .
H00S H 0.5353 0.5582 0.2649 0.076 Uiso 1 1 calc R .
O00T O -0.1661(3) -0.0502(4) 0.0148(3) 0.1113(12) Uani 1 1 d . .
C00U C 0.1992(3) 0.1729(3) 0.2409(3) 0.0625(9) Uani 1 1 d . .
C00V C 0.6669(3) 0.3044(3) 0.6078(3) 0.0640(9) Uani 1 1 d . .
C00W C 0.1756(3) -0.1278(3) 0.5567(3) 0.0699(9) Uani 1 1 d . .
H00W H 0.2198 -0.0826 0.5432 0.084 Uiso 1 1 calc R .
C00X C 0.6249(3) 0.2223(3) 0.6551(3) 0.0706(10) Uani 1 1 d . .
H00X H 0.5780 0.2021 0.6216 0.085 Uiso 1 1 calc R .
C00Y C 0.6834(3) 0.6888(3) 0.4122(3) 0.0716(10) Uani 1 1 d . .
H00Y H 0.6816 0.6588 0.4775 0.086 Uiso 1 1 calc R .
C00Z C -0.0388(3) -0.0220(3) 0.1499(3) 0.0702(10) Uani 1 1 d . .
C010 C 0.1491(3) 0.5108(3) 0.3224(3) 0.0728(10) Uani 1 1 d . .
H010 H 0.2156 0.5275 0.3142 0.087 Uiso 1 1 calc R .
C011 C 0.4440(3) 0.4008(4) 0.3006(3) 0.0675(10) Uani 1 1 d . .
C012 C 0.6513(4) 0.1687(4) 0.7521(4) 0.0814(12) Uani 1 1 d . .
C013 C 0.1807(4) -0.1965(4) 0.6495(3) 0.0818(11) Uani 1 1 d . .
C014 C 0.6577(3) 0.6376(3) 0.3506(3) 0.0700(10) Uani 1 1 d . .
O015 O 0.5609(5) 0.1058(4) 0.4236(4) 0.0817(15) Uani 0.5 1 d . P
C016 C -0.0530(4) -0.1207(4) 0.1560(3) 0.0866(12) Uani 1 1 d . .
H016 H -0.0185 -0.1810 0.2069 0.104 Uiso 1 1 calc R .
C017 C 0.2555(5) -0.1973(5) 0.7269(3) 0.1037(15) Uani 1 1 d . .
H01A H 0.2107 -0.1661 0.7724 0.156 Uiso 1 1 calc GR .
H01B H 0.3036 -0.1553 0.6998 0.156 Uiso 1 1 calc GR .
H01C H 0.3002 -0.2710 0.7580 0.156 Uiso 1 1 calc GR .
C018 C 0.5032(4) 0.1625(4) 0.1507(4) 0.0967(14) Uani 1 1 d . .
H018 H 0.4854 0.1179 0.2059 0.116 Uiso 1 1 calc R .
C019 C 0.0460(3) 0.4072(4) 0.3056(3) 0.0796(11) Uani 1 1 d . .
H019 H 0.0387 0.3502 0.2853 0.096 Uiso 1 1 calc R .
C01A C 0.7116(4) 0.7836(4) 0.3795(4) 0.0904(14) Uani 1 1 d . .
C01B C 0.0642(4) 0.5724(4) 0.3638(4) 0.0870(12) Uani 1 1 d . .
H01D H 0.0728 0.6297 0.3829 0.104 Uiso 1 1 calc R .
C01C C -0.1183(5) -0.1316(5) 0.0868(4) 0.0945(15) Uani 1 1 d . .
O01D O 0.4486(5) -0.0194(4) 0.3884(4) 0.0800(14) Uani 0.5 1 d . P
C01E C 0.7419(5) 0.8385(5) 0.4434(5) 0.1165(19) Uani 1 1 d . .
H01E H 0.8197 0.8325 0.4389 0.175 Uiso 1 1 calc GR .
H01F H 0.7287 0.8046 0.5079 0.175 Uiso 1 1 calc GR .
H01G H 0.6971 0.9140 0.4252 0.175 Uiso 1 1 calc GR .
C01F C 0.6018(5) 0.0840(5) 0.8057(4) 0.1104(17) Uani 1 1 d . .
H01H H 0.6594 0.0235 0.8457 0.166 Uiso 1 1 calc GR .
H01I H 0.5695 0.0596 0.7615 0.166 Uiso 1 1 calc GR .
H01J H 0.5448 0.1145 0.8443 0.166 Uiso 1 1 calc GR .
C01G C 0.2002(5) 0.5804(4) 0.0635(4) 0.0990(15) Uani 1 1 d . .
H01K H 0.2275 0.5992 0.1120 0.119 Uiso 1 1 calc R .
C01H C -0.0324(4) 0.5480(5) 0.3764(4) 0.1011(16) Uani 1 1 d . .
H01L H -0.0912 0.5875 0.4051 0.121 Uiso 1 1 calc R .
C01I C 0.1123(5) 0.6378(5) -0.0886(4) 0.119(2) Uani 1 1 d . .
H01M H 0.0803 0.6909 -0.1449 0.142 Uiso 1 1 calc R .
C01J C -0.0420(4) 0.4645(5) 0.3462(4) 0.1031(16) Uani 1 1 d . .
H01N H -0.1079 0.4469 0.3533 0.124 Uiso 1 1 calc R .
C01K C 0.1504(6) 0.6628(4) -0.0190(5) 0.120(2) Uani 1 1 d . .
H01O H 0.1442 0.7348 -0.0245 0.145 Uiso 1 1 calc R .
C01L C -0.1367(7) -0.2367(6) 0.0915(5) 0.140(3) Uani 1 1 d . .
H01P H -0.2156 -0.2255 0.0869 0.211 Uiso 1 1 calc GR .
H01Q H -0.1044 -0.2895 0.1508 0.211 Uiso 1 1 calc GR .
H01R H -0.1019 -0.2627 0.0396 0.211 Uiso 1 1 calc GR .
C01M C 0.5917(6) 0.1163(6) 0.1037(6) 0.131(2) Uani 1 1 d . .
H01S H 0.6332 0.0427 0.1257 0.157 Uiso 1 1 calc R .
C01N C 0.4730(5) 0.3321(6) 0.0495(5) 0.126(2) Uani 1 1 d . .
H01T H 0.4359 0.4068 0.0340 0.151 Uiso 1 1 calc R .
C01O C 0.1686(7) 0.4592(5) 0.0054(4) 0.142(3) Uani 1 1 d . .
H01U H 0.1719 0.3877 0.0120 0.170 Uiso 1 1 calc R .
C01P C 0.6174(6) 0.1834(7) 0.0216(5) 0.139(3) Uani 1 1 d . .
H01V H 0.6733 0.1544 -0.0155 0.166 Uiso 1 1 calc R .
C01Q C 0.5591(6) 0.2940(8) -0.0048(5) 0.150(3) Uani 1 1 d . .
H01W H 0.5777 0.3412 -0.0577 0.180 Uiso 1 1 calc R .
C01R C 0.1210(9) 0.5346(7) -0.0760(6) 0.180(4) Uani 1 1 d . .
H01X H 0.0940 0.5143 -0.1237 0.216 Uiso 1 1 calc R .

loop_
_atom_site_aniso_label
_atom_site_aniso_U_11
_atom_site_aniso_U_22
_atom_site_aniso_U_33
_atom_site_aniso_U_23
_atom_site_aniso_U_13
_atom_site_aniso_U_12
Cd01 0.05650(17) 0.05525(17) 0.05649(19) -0.01253(12) -0.00113(10) -0.02541(11)
O002 0.0843(17) 0.0681(15) 0.0832(19) -0.0115(14) -0.0062(14) -0.0426(13)
O003 0.0956(19) 0.0670(16) 0.082(2) -0.0048(16) -0.0080(15) -0.0422(14)
O004 0.0820(18) 0.0911(19) 0.078(2) -0.0242(17) -0.0127(15) -0.0311(15)
O005 0.0732(16) 0.0939(19) 0.0820(19) -0.0233(16) -0.0100(13) -0.0427(15)
O006 0.095(2) 0.098(2) 0.080(2) -0.0155(17) -0.0201(16) -0.0468(17)
N007 0.0534(15) 0.0680(17) 0.0680(19) -0.0207(15) 0.0023(12) -0.0249(13)
O008 0.140(3) 0.129(3) 0.078(2) 0.002(2) -0.0013(19) -0.098(3)
O009 0.108(2) 0.0818(19) 0.101(2) -0.0227(19) -0.0297(18) -0.0323(17)
O00A 0.110(2) 0.116(3) 0.081(2) -0.020(2) -0.0081(18) -0.042(2)
N00B 0.078(2) 0.090(2) 0.079(2) -0.029(2) 0.0158(17) -0.0289(19)
C00C 0.0459(16) 0.068(2) 0.077(2) -0.0319(19) 0.0071(15) -0.0199(15)
N00D 0.0744(19) 0.0678(19) 0.069(2) -0.0069(16) -0.0082(15) -0.0305(15)
C00E 0.0605(18) 0.0486(17) 0.066(2) -0.0126(17) 0.0031(15) -0.0203(14)
O00F 0.128(3) 0.100(2) 0.090(3) -0.024(2) 0.021(2) -0.059(2)
C00G 0.066(2) 0.0565(19) 0.069(2) -0.0164(17) 0.0042(16) -0.0240(16)
C00H 0.0583(18) 0.0558(18) 0.062(2) -0.0147(17) 0.0120(15) -0.0232(15)
C00I 0.0465(16) 0.068(2) 0.075(2) -0.0291(19) -0.0002(15) -0.0182(15)
C00J 0.0447(16) 0.0634(19) 0.070(2) -0.0276(18) 0.0042(14) -0.0142(14)
O00K 0.145(3) 0.139(3) 0.079(2) -0.002(2) 0.006(2) -0.090(3)
C00L 0.0627(19) 0.0576(19) 0.070(3) -0.0206(19) 0.0057(16) -0.0238(16)
O00M 0.149(3) 0.104(3) 0.136(4) -0.029(3) 0.041(3) -0.073(3)
C00N 0.066(2) 0.0593(19) 0.074(3) -0.0222(19) 0.0134(16) -0.0310(16)
C00O 0.065(2) 0.066(2) 0.074(3) -0.019(2) 0.0133(17) -0.0289(17)
C00P 0.0444(16) 0.071(2) 0.071(2) -0.0308(19) 0.0047(15) -0.0163(15)
C00Q 0.0602(19) 0.0584(19) 0.067(2) -0.0205(18) 0.0055(15) -0.0219(15)
C00R 0.0489(17) 0.067(2) 0.074(2) -0.0273(19) 0.0082(15) -0.0193(15)
C00S 0.0527(17) 0.070(2) 0.069(2) -0.0243(18) 0.0065(15) -0.0172(16)
O00T 0.105(3) 0.132(3) 0.118(3) -0.059(3) -0.006(2) -0.045(2)
C00U 0.065(2) 0.0531(19) 0.071(3) -0.0160(19) 0.0033(17) -0.0235(16)
C00V 0.0520(17) 0.064(2) 0.076(2) -0.0283(19) 0.0002(16) -0.0114(15)
C00W 0.073(2) 0.074(2) 0.067(3) -0.015(2) 0.0107(18) -0.0341(19)
C00X 0.061(2) 0.065(2) 0.086(3) -0.023(2) 0.0011(18) -0.0193(17)
C00Y 0.0577(19) 0.070(2) 0.093(3) -0.025(2) 0.0071(17) -0.0275(17)
C00Z 0.069(2) 0.072(2) 0.078(3) -0.026(2) 0.0072(18) -0.0299(19)
C010 0.060(2) 0.079(2) 0.087(3) -0.030(2) 0.0047(18) -0.0275(18)
C011 0.0535(18) 0.082(3) 0.074(3) -0.035(2) 0.0034(17) -0.0205(18)
C012 0.074(2) 0.071(2) 0.090(3) -0.021(2) 0.014(2) -0.014(2)
C013 0.078(2) 0.095(3) 0.076(3) -0.026(3) 0.012(2) -0.030(2)
C014 0.059(2) 0.072(2) 0.078(3) -0.017(2) 0.0135(17) -0.0252(17)
O015 0.081(3) 0.065(3) 0.096(4) -0.007(3) -0.005(3) -0.032(3)
C016 0.116(3) 0.089(3) 0.078(3) -0.031(2) 0.014(2) -0.059(3)
C017 0.106(4) 0.135(4) 0.072(3) -0.020(3) 0.001(2) -0.049(3)
C018 0.100(3) 0.086(3) 0.110(4) -0.036(3) 0.026(3) -0.032(3)
C019 0.065(2) 0.085(3) 0.099(3) -0.033(2) 0.010(2) -0.034(2)
C01A 0.070(2) 0.076(3) 0.129(5) -0.028(3) 0.020(2) -0.032(2)
C01B 0.073(3) 0.085(3) 0.111(4) -0.046(3) 0.010(2) -0.022(2)
C01C 0.109(4) 0.116(4) 0.092(4) -0.051(3) 0.028(3) -0.064(3)
O01D 0.084(3) 0.068(3) 0.088(4) -0.018(3) -0.015(3) -0.026(3)
C01E 0.110(4) 0.094(3) 0.172(6) -0.057(4) 0.006(4) -0.053(3)
C01F 0.113(4) 0.109(4) 0.104(4) -0.009(3) 0.018(3) -0.047(3)
C01G 0.126(4) 0.063(3) 0.098(4) -0.004(2) -0.020(3) -0.030(2)
C01H 0.066(3) 0.114(4) 0.130(4) -0.056(4) 0.023(3) -0.021(2)
C01I 0.118(4) 0.116(4) 0.094(4) 0.028(4) -0.032(3) -0.047(3)
C01J 0.065(3) 0.116(4) 0.147(5) -0.055(4) 0.026(3) -0.041(3)
C01K 0.156(5) 0.074(3) 0.114(5) 0.010(3) -0.013(4) -0.042(3)
C01L 0.213(7) 0.166(6) 0.120(5) -0.081(5) 0.046(5) -0.134(6)
C01M 0.110(4) 0.120(5) 0.162(7) -0.066(5) 0.032(4) -0.017(4)
C01N 0.099(4) 0.128(5) 0.122(5) -0.010(4) 0.043(3) -0.023(3)
C01O 0.230(8) 0.097(4) 0.098(4) 0.017(3) -0.079(5) -0.083(5)
C01P 0.109(4) 0.176(7) 0.116(5) -0.062(5) 0.028(4) -0.011(5)
C01Q 0.121(5) 0.191(8) 0.111(5) -0.016(5) 0.045(4) -0.042(5)
C01R 0.281(11) 0.137(6) 0.117(6) 0.026(5) -0.104(7) -0.104(7)

loop_
_atom_type_symbol
_atom_type_description
_atom_type_scat_dispersion_real
_atom_type_scat_dispersion_imag
_atom_type_scat_source
C C 0.0181 0.0091 'International Tables Vol C Tables 4.2.6.8 and 6.1.1.4'
H H 0.0000 0.0000 'International Tables Vol C Tables 4.2.6.8 and 6.1.1.4'
Cd Cd 0.1185 4.6533 'International Tables Vol C Tables 4.2.6.8 and 6.1.1.4'
N N 0.0311 0.0180 'International Tables Vol C Tables 4.2.6.8 and 6.1.1.4'
O O 0.0492 0.0322 'International Tables Vol C Tables 4.2.6.8 and 6.1.1.4'

loop_
_geom_angle_atom_site_label_1
_geom_angle_atom_site_label_2
_geom_angle_atom_site_label_3
_geom_angle
O002 Cd01 O003 53.35(9)
O002 Cd01 O004 140.57(10)
O002 Cd01 N007 89.38(10)
O003 Cd01 O004 165.96(10)
O005 Cd01 O002 87.99(10)
O005 Cd01 O003 141.34(10)
O005 Cd01 O004 52.61(10)
O005 Cd01 N007 89.64(10)
O005 Cd01 N00B 91.56(12)
O005 Cd01 N00D 134.62(11)
N007 Cd01 O003 90.05(10)
N007 Cd01 O004 91.83(10)
N00B Cd01 O002 96.68(12)
N00B Cd01 O003 92.76(12)
N00B Cd01 O004 84.14(12)
N00B Cd01 N007 173.86(11)
N00D Cd01 O002 136.95(10)
N00D Cd01 O003 83.87(10)
N00D Cd01 O004 82.39(10)
N00D Cd01 N007 85.82(11)
N00D Cd01 N00B 89.06(13)
C00U O002 Cd01 95.0(2)
C00U O003 Cd01 88.4(2)
C011 O004 Cd01 86.0(2)
C011 O005 Cd01 98.7(2)
C00V O006 H006 109.5
C010 N007 Cd01 119.0(2)
C010 N007 C019 117.2(3)
C019 N007 Cd01 123.6(3)
C00O O008 H008 109.5
C00Z O009 H009 109.5
C018 N00B Cd01 121.3(3)
C018 N00B C01N 117.2(4)
C01N N00B Cd01 120.9(4)
C00J C00C H00C 119.4
C00J C00C C00P 121.3(3)
C00P C00C H00C 119.4
C01G N00D Cd01 124.2(3)
C01O N00D Cd01 121.2(3)
C01O N00D C01G 114.5(4)
C00G C00E C00Q 119.4(3)
C00G C00E C00U 121.0(3)
C00Q C00E C00U 119.5(3)
C014 O00F H00F 109.5
C00E C00G H00G 119.6
C00E C00G C00L 120.8(4)
C00L C00G H00G 119.6
C00N C00H C00O 119.8(3)
C00N C00H C00Q 118.8(3)
C00Q C00H C00O 121.5(3)
C00J C00I H00I 119.0
C00J C00I C00R 122.1(3)
C00R C00I H00I 119.0
C00C C00J C00V 122.6(3)
C00I C00J C00C 118.0(4)
C00I C00J C00V 119.3(3)
C00G C00L C00Z 119.7(4)
C00N C00L C00G 119.2(3)
C00N C00L C00Z 121.1(3)
C00H C00N H00N 119.4
C00L C00N C00H 121.2(3)
C00L C00N H00N 119.4
O008 C00O C00H 114.6(3)
O008 C00O C00W 121.1(4)
C00W C00O C00H 124.3(3)
C00C C00P C011 119.6(3)
C00S C00P C00C 119.6(3)
C00S C00P C011 120.7(4)
C00E C00Q C00H 120.7(3)
C00E C00Q H00Q 119.7
C00H C00Q H00Q 119.7
C00I C00R C00S 118.5(3)
C00I C00R C014 120.8(3)
C00S C00R C014 120.6(4)
C00P C00S C00R 120.5(4)
C00P C00S H00S 119.8
C00R C00S H00S 119.8
O002 C00U C00E 118.4(4)
O003 C00U O002 122.9(3)
O003 C00U C00E 118.7(3)
O006 C00V C00J 116.3(3)
O006 C00V C00X 119.5(4)
C00X C00V C00J 124.1(3)
C00O C00W H00W 119.3
C00O C00W C013 121.4(4)
C013 C00W H00W 119.3
C00V C00X H00X 119.2
C00V C00X C012 121.6(4)
C012 C00X H00X 119.2
C014 C00Y H00Y 119.0
C014 C00Y C01A 122.0(5)
C01A C00Y H00Y 119.0
O009 C00Z C00L 116.3(3)
O009 C00Z C016 121.4(4)
C016 C00Z C00L 122.3(4)
N007 C010 H010 118.3
N007 C010 C01B 123.4(4)
C01B C010 H010 118.3
O004 C011 O005 122.6(3)
O004 C011 C00P 119.8(4)
O005 C011 C00P 117.5(4)
O00A C012 C00X 121.0(4)
O00A C012 C01F 116.6(5)
C00X C012 C01F 122.4(5)
O00K C013 C00W 121.3(4)
O00K C013 C017 117.6(5)
C00W C013 C017 121.1(4)
O00F C014 C00R 115.6(4)
O00F C014 C00Y 121.5(4)
C00Y C014 C00R 122.9(4)
C00Z C016 H016 119.5
C00Z C016 C01C 121.1(5)
C01C C016 H016 119.5
C013 C017 H01A 109.5
C013 C017 H01B 109.5
C013 C017 H01C 109.5
H01A C017 H01B 109.5
H01A C017 H01C 109.5
H01B C017 H01C 109.5
N00B C018 H018 117.7
N00B C018 C01M 124.6(6)
C01M C018 H018 117.7
N007 C019 H019 118.6
N007 C019 C01J 122.8(4)
C01J C019 H019 118.6
O00M C01A C00Y 119.6(5)
O00M C01A C01E 117.1(5)
C00Y C01A C01E 123.2(5)
C010 C01B H01D 120.8
C01H C01B C010 118.5(4)
C01H C01B H01D 120.8
O00T C01C C016 121.1(5)
O00T C01C C01L 116.3(5)
C016 C01C C01L 122.6(6)
C01A C01E H01E 109.5
C01A C01E H01F 109.5
C01A C01E H01G 109.5
H01E C01E H01F 109.5
H01E C01E H01G 109.5
H01F C01E H01G 109.5
C012 C01F H01H 109.5
C012 C01F H01I 109.5
C012 C01F H01J 109.5
H01H C01F H01I 109.5
H01H C01F H01J 109.5
H01I C01F H01J 109.5
N00D C01G H01K 118.4
N00D C01G C01K 123.2(5)
C01K C01G H01K 118.4
C01B C01H H01L 120.6
C01B C01H C01J 118.8(4)
C01J C01H H01L 120.6
C01K C01I H01M 121.1
C01K C01I C01R 117.8(6)
C01R C01I H01M 121.1
C019 C01J H01N 120.4
C01H C01J C019 119.3(4)
C01H C01J H01N 120.4
C01G C01K H01O 120.4
C01I C01K C01G 119.3(5)
C01I C01K H01O 120.4
C01C C01L H01P 109.5
C01C C01L H01Q 109.5
C01C C01L H01R 109.5
H01P C01L H01Q 109.5
H01P C01L H01R 109.5
H01Q C01L H01R 109.5
C018 C01M H01S 121.4
C018 C01M C01P 117.1(6)
C01P C01M H01S 121.4
N00B C01N H01T 118.6
N00B C01N C01Q 122.8(7)
C01Q C01N H01T 118.6
N00D C01O H01U 117.5
N00D C01O C01R 125.0(6)
C01R C01O H01U 117.5
C01M C01P H01V 120.2
C01M C01P C01Q 119.6(6)
C01Q C01P H01V 120.2
C01N C01Q C01P 118.1(7)
C01N C01Q H01W 121.0
C01P C01Q H01W 121.0
C01I C01R C01O 120.1(6)
C01I C01R H01X 119.9
C01O C01R H01X 119.9

loop_
_geom_bond_atom_site_label_1
_geom_bond_atom_site_label_2
_geom_bond_distance
Cd01 O002 2.359(3)
Cd01 O003 2.505(3)
Cd01 O004 2.598(3)
Cd01 O005 2.313(3)
Cd01 N007 2.388(3)
Cd01 N00B 2.353(3)
Cd01 N00D 2.337(3)
O002 C00U 1.248(5)
O003 C00U 1.242(5)
O004 C011 1.235(5)
O005 C011 1.263(5)
O006 H006 0.8200
O006 C00V 1.277(4)
N007 C010 1.320(5)
N007 C019 1.322(5)
O008 H008 0.8200
O008 C00O 1.303(5)
O009 H009 0.8200
O009 C00Z 1.279(5)
O00A C012 1.291(6)
N00B C018 1.328(6)
N00B C01N 1.332(7)
C00C H00C 0.9300
C00C C00J 1.386(5)
C00C C00P 1.389(5)
N00D C01G 1.304(6)
N00D C01O 1.298(6)
C00E C00G 1.384(5)
C00E C00Q 1.388(5)
C00E C00U 1.505(5)
O00F H00F 0.8200
O00F C014 1.281(5)
C00G H00G 0.9300
C00G C00L 1.389(5)
C00H C00N 1.391(5)
C00H C00O 1.481(6)
C00H C00Q 1.392(5)
C00I H00I 0.9300
C00I C00J 1.382(5)
C00I C00R 1.385(5)
C00J C00V 1.482(5)
O00K C013 1.253(6)
C00L C00N 1.381(5)
C00L C00Z 1.489(6)
O00M C01A 1.290(7)
C00N H00N 0.9300
C00O C00W 1.352(6)
C00P C00S 1.371(5)
C00P C011 1.507(5)
C00Q H00Q 0.9300
C00R C00S 1.401(5)
C00R C014 1.480(6)
C00S H00S 0.9300
O00T C01C 1.286(7)
C00V C00X 1.379(6)
C00W H00W 0.9300
C00W C013 1.403(6)
C00X H00X 0.9300
C00X C012 1.399(6)
C00Y H00Y 0.9300
C00Y C014 1.383(6)
C00Y C01A 1.388(6)
C00Z C016 1.379(6)
C010 H010 0.9300
C010 C01B 1.371(6)
C012 C01F 1.491(7)
C013 C017 1.496(7)
C016 H016 0.9300
C016 C01C 1.396(7)
C017 H01A 0.9600
C017 H01B 0.9600
C017 H01C 0.9600
C018 H018 0.9300
C018 C01M 1.362(8)
C019 H019 0.9300
C019 C01J 1.361(7)
C01A C01E 1.472(7)
C01B H01D 0.9300
C01B C01H 1.353(7)
C01C C01L 1.492(7)
C01E H01E 0.9600
C01E H01F 0.9600
C01E H01G 0.9600
C01F H01H 0.9600
C01F H01I 0.9600
C01F H01J 0.9600
C01G H01K 0.9300
C01G C01K 1.394(7)
C01H H01L 0.9300
C01H C01J 1.361(7)
C01I H01M 0.9300
C01I C01K 1.311(9)
C01I C01R 1.322(9)
C01J H01N 0.9300
C01K H01O 0.9300
C01L H01P 0.9600
C01L H01Q 0.9600
C01L H01R 0.9600
C01M H01S 0.9300
C01M C01P 1.383(10)
C01N H01T 0.9300
C01N C01Q 1.374(9)
C01O H01U 0.9300
C01O C01R 1.340(8)
C01P H01V 0.9300
C01P C01Q 1.385(11)
C01Q H01W 0.9300
C01R H01X 0.9300
